data_8100473
loop_
_publ_author_name
'Li, Xia'
'Zou, Ying-Quan'

_publ_section_title
;
Crystal structure of di(2,2'-bipyridine)di[\m-(2,3-dimethoxyl-
benzoato-O,O')]di[\m-(2,3-dimethoxylbenzoato-O,O':O')]- di(nitrato)
diterbium(III), Tb~2~(NO~3~)~2~(C~9~H~9~O~4~)~4~(C~10~H~8~N~2~)~2~
;
_journal_issue 4
_journal_name_full 'Zeitschrift f\"ur Kristallographie - New Crystal Structures'
_journal_page_first 451
_journal_page_last 452
_journal_volume 218
_journal_year 2003
_chemical_formula_structural 'Tb2 (NO3)2(C9 H9 O4)4(C10 H8 N2)2'
_chemical_formula_sum 'C28 H26 N3 O11 Tb'
_chemical_formula_weight 739.44
_space_group_IT_number 2
_symmetry_cell_setting triclinic
_symmetry_space_group_name_Hall '-P 1'
_symmetry_space_group_name_H-M 'P -1'
_cell_angle_alpha 76.112(12)
_cell_angle_beta 79.508(12)
_cell_angle_gamma 74.392(12)
_cell_formula_units_Z 2
_cell_length_a 10.620(7)
_cell_length_b 10.766(7)
_cell_length_c 13.182(8)
_cell_measurement_temperature 293(2)
_cell_volume 1397.9(15)
_diffrn_ambient_temperature 293(2)
_exptl_crystal_density_diffrn 1.757
_cod_depositor_comments
;
The following automatic conversions were performed:
'_symmetry_cell_setting' value 'Triclinic' changed to 'triclinic'
according to '/home/saulius/struct/CIF-dictionaries/cif_core.dic'
dictionary named 'cif_core.dic' version 2.4.1 from 2010-06-29.

Automatic conversion script
Id: cif_fix_enum 1527 2010-12-29 10:47:43Z saulius 
;
_cod_database_code 8100473

loop_
_symmetry_equiv_pos_as_xyz
'x, y, z'
'-x, -y, -z'

loop_
_atom_site_label
_atom_site_type_symbol
_atom_site_fract_x
_atom_site_fract_y
_atom_site_fract_z
_atom_site_U_iso_or_equiv
_atom_site_adp_type
_atom_site_occupancy
_atom_site_symmetry_multiplicity
_atom_site_Wyckoff_symbol
_atom_site_calc_flag
_atom_site_refinement_flags
_atom_site_disorder_assembly
_atom_site_disorder_group
O6 O 0.4901(6) -0.1287(6) -0.1236(5) 0.0272(16) Uani 1 2 i d . . .
Tb1 Tb 0.36482(5) 0.16384(5) 0.00157(4) 0.01835(16) Uani 1 2 i d . . .
O2 O 0.4253(7) -0.0850(7) 0.0897(5) 0.0282(17) Uani 1 2 i d . . .
N3 N 0.3964(9) 0.4149(9) -0.1279(7) 0.033(2) Uani 1 2 i d . . .
O5 O 0.3310(6) 0.0559(7) -0.1204(5) 0.0312(18) Uani 1 2 i d . . .
C11 C 0.3282(9) -0.0648(10) 0.1610(7) 0.022(2) Uani 1 2 i d . . .
O4 O 0.0538(7) -0.2913(9) 0.4385(6) 0.049(2) Uani 1 2 i d . . .
C20 C 0.3968(9) -0.0375(9) -0.1625(7) 0.020(2) Uani 1 2 i d . . .
C10 C 0.3060(11) 0.4030(10) 0.1439(8) 0.032(3) Uani 1 2 i d . . .
H10 H 0.3976 0.3784 0.1345 0.038 Uiso 1 2 i calc R . .
N1 N 0.1107(7) 0.2293(8) 0.0048(6) 0.0245(19) Uani 1 2 i d . . .
O1 O 0.2519(6) 0.0467(7) 0.1547(5) 0.0317(18) Uani 1 2 i d . . .
O7 O 0.3380(7) 0.1800(7) -0.3372(6) 0.0355(18) Uani 1 2 i d . . .
C26 C 0.3768(10) -0.1762(10) -0.2834(8) 0.031(3) Uani 1 2 i d . . .
H26 H 0.3987 -0.2489 -0.2296 0.037 Uiso 1 2 i calc R . .
N2 N 0.2389(8) 0.3419(8) 0.1025(6) 0.0219(19) Uani 1 2 i d . . .
C14 C 0.1777(10) -0.2826(11) 0.3951(9) 0.032(3) Uani 1 2 i d . . .
C17 C 0.4242(10) -0.2567(10) 0.2938(7) 0.025(2) Uani 1 2 i d . . .
H17 H 0.5074 -0.2488 0.2602 0.030 Uiso 1 2 i calc R . .
O3 O 0.0763(6) -0.1160(7) 0.2585(5) 0.0337(18) Uani 1 2 i d . . .
O10 O 0.3071(7) 0.3612(7) -0.1364(6) 0.0342(18) Uani 1 2 i d . . .
C13 C 0.1879(10) -0.1871(10) 0.3033(7) 0.026(2) Uani 1 2 i d . . .
C16 C 0.4114(10) -0.3504(11) 0.3833(8) 0.033(3) Uani 1 2 i d . . .
H16 H 0.4866 -0.4060 0.4102 0.040 Uiso 1 2 i calc R . .
C15 C 0.2897(10) -0.3638(11) 0.4338(8) 0.031(3) Uani 1 2 i d . . .
H15 H 0.2829 -0.4281 0.4946 0.038 Uiso 1 2 i calc R . .
C22 C 0.3366(9) 0.0563(10) -0.3477(7) 0.024(2) Uani 1 2 i d . . .
C8 C 0.1106(11) 0.5346(11) 0.2155(8) 0.036(3) Uani 1 2 i d . . .
H8 H 0.0675 0.5991 0.2541 0.043 Uiso 1 2 i calc R . .
O9 O 0.4737(7) 0.3529(7) -0.0601(6) 0.0355(19) Uani 1 2 i d . . .
C9 C 0.2448(11) 0.5005(11) 0.1998(8) 0.034(3) Uani 1 2 i d . . .
H9 H 0.2940 0.5422 0.2263 0.041 Uiso 1 2 i calc R . .
C12 C 0.3104(11) -0.1721(10) 0.2529(8) 0.028(2) Uani 1 2 i d . . .
C21 C 0.3676(9) -0.0513(9) -0.2655(7) 0.022(2) Uani 1 2 i d . . .
C1 C 0.0466(10) 0.1694(10) -0.0397(8) 0.030(3) Uani 1 2 i d . . .
H1 H 0.0969 0.1135 -0.0837 0.036 Uiso 1 2 i calc R . .
O11 O 0.4062(9) 0.5210(8) -0.1826(7) 0.059(3) Uani 1 2 i d . . .
C7 C 0.0401(10) 0.4754(11) 0.1753(8) 0.032(3) Uani 1 2 i d . . .
H7 H -0.0515 0.4990 0.1860 0.038 Uiso 1 2 i calc R . .
C5 C 0.0367(10) 0.3098(10) 0.0678(7) 0.024(2) Uani 1 2 i d . . .
C2 C -0.0864(10) 0.1835(10) -0.0260(8) 0.031(3) Uani 1 2 i d . . .
H2 H -0.1257 0.1404 -0.0602 0.037 Uiso 1 2 i calc R . .
C6 C 0.1060(10) 0.3772(10) 0.1166(8) 0.028(2) Uani 1 2 i d . . .
C4 C -0.0996(10) 0.3282(11) 0.0870(9) 0.035(3) Uani 1 2 i d . . .
H4 H -0.1490 0.3840 0.1312 0.042 Uiso 1 2 i calc R . .
C3 C -0.1599(11) 0.2641(12) 0.0407(9) 0.043(3) Uani 1 2 i d . . .
H3 H -0.2508 0.2748 0.0541 0.052 Uiso 1 2 i calc R . .
C19 C 0.0344(14) -0.3562(16) 0.5434(11) 0.079(5) Uani 1 2 i d . . .
H19A H 0.0711 -0.4489 0.5486 0.118 Uiso 1 2 i calc R . .
H19B H -0.0583 -0.3409 0.5676 0.118 Uiso 1 2 i calc R . .
H19C H 0.0771 -0.3232 0.5860 0.118 Uiso 1 2 i calc R . .
O8 O 0.2930(8) 0.1483(8) -0.5217(6) 0.046(2) Uani 1 2 i d . . .
C27 C 0.2124(13) 0.2702(12) -0.3315(12) 0.063(4) Uani 1 2 i d . . .
H27A H 0.1939 0.3156 -0.4013 0.094 Uiso 1 2 i calc R . .
H27B H 0.2129 0.3329 -0.2907 0.094 Uiso 1 2 i calc R . .
H27C H 0.1459 0.2230 -0.2987 0.094 Uiso 1 2 i calc R . .
C28 C 0.2844(14) 0.1310(15) -0.6222(8) 0.062(4) Uani 1 2 i d . . .
H28A H 0.3606 0.0669 -0.6437 0.093 Uiso 1 2 i calc R . .
H28B H 0.2804 0.2133 -0.6715 0.093 Uiso 1 2 i calc R . .
H28C H 0.2064 0.1011 -0.6201 0.093 Uiso 1 2 i calc R . .
C18 C 0.0009(11) -0.0094(13) 0.3061(11) 0.056(4) Uani 1 2 i d . . .
H18A H -0.0051 -0.0369 0.3814 0.083 Uiso 1 2 i calc R . .
H18B H -0.0860 0.0176 0.2852 0.083 Uiso 1 2 i calc R . .
H18C H 0.0428 0.0630 0.2839 0.083 Uiso 1 2 i calc R . .
C24 C 0.3270(12) -0.0872(12) -0.4570(9) 0.047(3) Uani 1 2 i d . . .
H24 H 0.3136 -0.0996 -0.5213 0.057 Uiso 1 2 i calc R . .
C23 C 0.3183(10) 0.0366(11) -0.4446(8) 0.032(3) Uani 1 2 i d . . .
C25 C 0.3556(12) -0.1961(13) -0.3752(10) 0.049(3) Uani 1 2 i d . . .
H25 H 0.3598 -0.2804 -0.3840 0.059 Uiso 1 2 i calc R . .

loop_
_atom_site_aniso_label
_atom_site_aniso_U_11
_atom_site_aniso_U_22
_atom_site_aniso_U_33
_atom_site_aniso_U_23
_atom_site_aniso_U_13
_atom_site_aniso_U_12
O6 0.027(4) 0.022(4) 0.031(4) -0.007(3) -0.008(3) 0.001(3)
Tb1 0.0195(3) 0.0149(2) 0.0180(2) -0.00406(17) -0.00105(17) 0.00034(17)
O2 0.031(4) 0.027(4) 0.023(4) -0.002(3) 0.000(3) -0.005(3)
N3 0.037(6) 0.020(5) 0.030(5) -0.005(4) 0.015(5) 0.002(5)
O5 0.028(4) 0.031(4) 0.034(4) -0.021(3) -0.008(3) 0.008(3)
C11 0.017(5) 0.031(6) 0.020(5) -0.009(5) 0.005(4) -0.010(5)
O4 0.026(4) 0.067(6) 0.045(5) 0.008(4) 0.009(4) -0.023(4)
C20 0.017(5) 0.019(5) 0.025(5) -0.007(4) 0.000(4) -0.005(4)
C10 0.026(6) 0.026(6) 0.041(7) -0.009(5) -0.005(5) 0.000(5)
N1 0.017(4) 0.025(5) 0.029(5) -0.006(4) 0.000(4) -0.002(4)
O1 0.023(4) 0.021(4) 0.038(4) 0.000(3) 0.009(3) 0.002(3)
O7 0.040(5) 0.027(4) 0.045(5) -0.009(4) -0.018(4) -0.006(4)
C26 0.044(7) 0.025(6) 0.026(6) -0.008(5) -0.006(5) -0.010(5)
N2 0.027(5) 0.017(4) 0.021(4) -0.007(4) -0.006(4) 0.000(4)
C14 0.027(6) 0.038(7) 0.036(6) -0.010(5) -0.002(5) -0.014(5)
C17 0.021(5) 0.028(6) 0.021(5) -0.003(4) -0.001(4) 0.001(5)
O3 0.019(4) 0.043(5) 0.033(4) 0.000(4) -0.006(3) -0.003(3)
O10 0.032(4) 0.026(4) 0.045(5) 0.000(4) -0.009(4) -0.010(4)
C13 0.034(6) 0.028(6) 0.013(5) 0.001(4) 0.001(5) -0.012(5)
C16 0.028(6) 0.032(6) 0.035(6) 0.004(5) -0.012(5) -0.003(5)
C15 0.039(7) 0.032(6) 0.022(6) 0.004(5) -0.003(5) -0.016(5)
C22 0.021(5) 0.032(6) 0.021(5) -0.007(5) 0.000(4) -0.009(5)
C8 0.034(7) 0.031(6) 0.037(7) -0.020(5) 0.008(5) 0.004(5)
O9 0.027(4) 0.036(5) 0.041(5) -0.003(4) 0.000(4) -0.009(4)
C9 0.039(7) 0.032(6) 0.034(6) -0.015(5) -0.007(5) -0.002(5)
C12 0.046(7) 0.020(5) 0.022(6) -0.005(4) -0.007(5) -0.010(5)
C21 0.025(6) 0.019(5) 0.025(5) -0.012(4) -0.006(4) -0.003(4)
C1 0.029(6) 0.024(6) 0.040(7) -0.015(5) -0.007(5) -0.005(5)
O11 0.062(6) 0.024(5) 0.072(7) 0.009(5) 0.008(5) -0.010(4)
C7 0.022(6) 0.035(6) 0.033(6) -0.011(5) 0.004(5) -0.002(5)
C5 0.025(6) 0.023(5) 0.019(5) -0.001(4) 0.001(4) -0.006(5)
C2 0.024(6) 0.034(6) 0.044(7) -0.010(5) 0.001(5) -0.022(5)
C6 0.024(6) 0.017(5) 0.034(6) 0.004(5) -0.003(5) 0.003(4)
C4 0.023(6) 0.041(7) 0.041(7) -0.019(6) 0.002(5) -0.003(5)
C3 0.023(6) 0.052(8) 0.052(8) -0.012(7) -0.002(6) -0.004(6)
C19 0.066(10) 0.093(13) 0.053(9) 0.016(9) 0.017(8) -0.020(9)
O8 0.060(6) 0.047(5) 0.028(4) 0.001(4) -0.016(4) -0.010(4)
C27 0.068(10) 0.039(8) 0.092(11) -0.030(8) -0.045(9) 0.007(7)
C28 0.075(10) 0.088(11) 0.012(6) -0.001(6) -0.017(6) -0.004(8)
C18 0.030(7) 0.051(9) 0.074(10) -0.010(7) 0.000(7) 0.002(6)
C24 0.073(9) 0.049(8) 0.023(6) -0.011(6) -0.024(6) -0.006(7)
C23 0.031(6) 0.037(7) 0.022(6) 0.001(5) -0.012(5) 0.002(5)
C25 0.062(9) 0.038(7) 0.055(8) -0.023(7) -0.016(7) -0.008(6)

loop_
_geom_bond_atom_site_label_1
_geom_bond_atom_site_label_2
_geom_bond_distance
_geom_bond_site_symmetry_2
_geom_bond_publ_flag
O6 C20 1.276(11) . ?
O6 Tb1 2.324(6) 2_655 ?
Tb1 O5 2.324(7) . ?
Tb1 O6 2.324(6) 2_655 ?
Tb1 O2 2.373(7) 2_655 ?
Tb1 O1 2.412(7) . ?
Tb1 O10 2.459(7) . ?
Tb1 O9 2.504(7) . ?
Tb1 N2 2.536(7) . ?
Tb1 N1 2.594(8) . ?
Tb1 O2 2.606(7) . ?
Tb1 C11 2.892(10) . ?
Tb1 N3 2.897(9) . ?
Tb1 Tb1 3.907(2) 2_655 ?
O2 C11 1.273(11) . ?
O2 Tb1 2.373(7) 2_655 ?
N3 O11 1.215(11) . ?
N3 O9 1.266(11) . ?
N3 O10 1.270(11) . ?
O5 C20 1.246(11) . ?
C11 O1 1.248(11) . ?
C11 C12 1.483(14) . ?
O4 C14 1.355(12) . ?
O4 C19 1.396(14) . ?
C20 C21 1.496(13) . ?
C10 N2 1.343(13) . ?
C10 C9 1.377(14) . ?
C10 H10 0.9300 . ?
N1 C1 1.337(12) . ?
N1 C5 1.341(12) . ?
O7 C22 1.376(12) . ?
O7 C27 1.424(13) . ?
C26 C25 1.346(15) . ?
C26 C21 1.395(13) . ?
C26 H26 0.9300 . ?
N2 C6 1.350(12) . ?
C14 C15 1.374(14) . ?
C14 C13 1.396(14) . ?
C17 C16 1.368(14) . ?
C17 C12 1.410(13) . ?
C17 H17 0.9300 . ?
O3 C13 1.373(11) . ?
O3 C18 1.421(13) . ?
C13 C12 1.381(14) . ?
C16 C15 1.370(14) . ?
C16 H16 0.9300 . ?
C15 H15 0.9300 . ?
C22 C21 1.395(13) . ?
C22 C23 1.400(13) . ?
C8 C7 1.345(15) . ?
C8 C9 1.362(14) . ?
C8 H8 0.9300 . ?
C9 H9 0.9300 . ?
C1 C2 1.362(14) . ?
C1 H1 0.9300 . ?
C7 C6 1.415(14) . ?
C7 H7 0.9300 . ?
C5 C4 1.391(14) . ?
C5 C6 1.472(14) . ?
C2 C3 1.374(15) . ?
C2 H2 0.9300 . ?
C4 C3 1.356(16) . ?
C4 H4 0.9300 . ?
C3 H3 0.9300 . ?
C19 H19A 0.9600 . ?
C19 H19B 0.9600 . ?
C19 H19C 0.9600 . ?
O8 C23 1.375(13) . ?
O8 C28 1.402(13) . ?
C27 H27A 0.9600 . ?
C27 H27B 0.9600 . ?
C27 H27C 0.9600 . ?
C28 H28A 0.9600 . ?
C28 H28B 0.9600 . ?
C28 H28C 0.9600 . ?
C18 H18A 0.9600 . ?
C18 H18B 0.9600 . ?
C18 H18C 0.9600 . ?
C24 C23 1.358(16) . ?
C24 C25 1.397(17) . ?
C24 H24 0.9300 . ?
C25 H25 0.9300 . ?
